data_4301567
loop_
_publ_author_name
'Ramaswamy Murugavel'
'Ganesan Prabusankar'
'Ashish Sharma'
'Raghavan B. Sunoj'
'Ray J. Butcher'

_publ_contact_author_address
;
Department of Chemistry
Indian Institute of Technology Bombay
Powai
Mumbai
Maharastra
400076
INDIA
;
_publ_contact_author_email RMV@CHEM.IITB.AC.IN
_publ_contact_author_name 'Ramaswamy Murugavel'
_publ_section_title
;
Conformational and Isomeric Preferences of Six-Membered Inorganic
Heterocycles [EtNP(E)(OR)]3 (E = Lone Pair, O, S, or Se): A Synthetic,
Spectroscopic, Structural, and Computational Study
;
_journal_name_full 'Inorganic Chemistry'
_journal_page_first 2048
_journal_page_last 2059
_journal_paper_doi 10.1021/ic801945q
_journal_volume 48
_journal_year 2009
_chemical_formula_sum 'C42 H66 N3 O3 P3 Se3'
_chemical_formula_weight 990.77
_chemical_name_systematic
;
 ?
;
_space_group_IT_number 14
_symmetry_cell_setting monoclinic
_symmetry_space_group_name_Hall '-P 2ybc'
_symmetry_space_group_name_H-M 'P 1 21/c 1'
_atom_sites_solution_hydrogens geom
_atom_sites_solution_primary direct
_atom_sites_solution_secondary difmap
_audit_creation_method SHELXL-97
_cell_angle_alpha 90.00
_cell_angle_beta 93.452(16)
_cell_angle_gamma 90.00
_cell_formula_units_Z 4
_cell_length_a 18.652(3)
_cell_length_b 9.8500(18)
_cell_length_c 25.85(5)
_cell_measurement_temperature 293(2)
_cell_volume 4741(9)
_computing_cell_refinement 'CAD4 Express (Enraf Nonius, 1994)'
_computing_data_collection 'CAD4 Express (Enraf Nonius, 1994)'
_computing_data_reduction 'XCAD4 (Harms & Wocadlo, 1995)'
_computing_molecular_graphics 'Ortep-3 for Windows (Farrugia, 1997)'
_computing_publication_material 'WinGX publication routines (Farrugia, 1999)'
_computing_structure_refinement 'SHELXL-97 (Sheldrick, 1997)'
_computing_structure_solution 'SHELXS-97 (Sheldrick, 1997)'
_diffrn_ambient_temperature 293(2)
_diffrn_measured_fraction_theta_full 0.997
_diffrn_measured_fraction_theta_max 0.997
_diffrn_measurement_device_type 'Enraf Nonius TurboCAD4'
_diffrn_measurement_method 'non-profiled omega scans'
_diffrn_radiation_monochromator graphite
_diffrn_radiation_source 'fine-focus sealed tube'
_diffrn_radiation_type MoK\a
_diffrn_radiation_wavelength 0.71073
_diffrn_reflns_av_R_equivalents 0.0519
_diffrn_reflns_av_sigmaI/netI 0.0604
_diffrn_reflns_limit_h_max 22
_diffrn_reflns_limit_h_min 0
_diffrn_reflns_limit_k_max 0
_diffrn_reflns_limit_k_min -11
_diffrn_reflns_limit_l_max 30
_diffrn_reflns_limit_l_min -30
_diffrn_reflns_number 8623
_diffrn_reflns_theta_full 25.01
_diffrn_reflns_theta_max 25.01
_diffrn_reflns_theta_min 1.09
_diffrn_standards_interval_time 60
_diffrn_standards_number 3
_exptl_absorpt_coefficient_mu 2.467
_exptl_absorpt_correction_T_max 0.4757
_exptl_absorpt_correction_T_min 0.3829
_exptl_absorpt_correction_type psi-scan
_exptl_absorpt_process_details
;
 ?
;
_exptl_crystal_colour colorless
_exptl_crystal_density_diffrn 1.388
_exptl_crystal_density_method 'not measured'
_exptl_crystal_description needle
_exptl_crystal_F_000 2040
_exptl_crystal_size_max .4
_exptl_crystal_size_mid .33
_exptl_crystal_size_min .2
_refine_diff_density_max 0.494
_refine_diff_density_min -0.391
_refine_diff_density_rms 0.082
_refine_ls_extinction_method none
_refine_ls_goodness_of_fit_ref 1.052
_refine_ls_hydrogen_treatment mixed
_refine_ls_matrix_type full
_refine_ls_number_parameters 508
_refine_ls_number_reflns 8348
_refine_ls_number_restraints 0
_refine_ls_restrained_S_all 1.052
_refine_ls_R_factor_all 0.0877
_refine_ls_R_factor_gt 0.0394
_refine_ls_shift/su_max 0.001
_refine_ls_shift/su_mean 0.000
_refine_ls_structure_factor_coef Fsqd
_refine_ls_weighting_details 'calc w=1/[\s^2^(Fo^2^)+(0.0467P)^2^+2.1451P] where P=(Fo^2^+2Fc^2^)/3'
_refine_ls_weighting_scheme calc
_refine_ls_wR_factor_gt 0.0878
_refine_ls_wR_factor_ref 0.0995
_reflns_number_gt 5837
_reflns_number_total 8348
_reflns_threshold_expression >2sigma(I)
_cod_data_source_file ic801945q_si_001_6.cif
_cod_data_source_block rm115c
_cod_depositor_comments
;
The following automatic conversions were performed:
'_symmetry_cell_setting' value 'Monoclinic' changed to 'monoclinic'
according to '/home/saulius/struct/CIF-dictionaries/cif_core.dic'
dictionary named 'cif_core.dic' version 2.4.1 from 2010-06-29.

Automatic conversion script
Id: cif_fix_enum 1527 2010-12-29 10:47:43Z saulius 
;
_cod_original_cell_volume 4741(10)
_cod_original_sg_symbol_H-M 'P 21/c'
_cod_database_code 4301567

loop_
_symmetry_equiv_pos_as_xyz
'x, y, z'
'-x, y+1/2, -z+1/2'
'-x, -y, -z'
'x, -y+1/2, z+1/2'

loop_
_atom_site_label
_atom_site_type_symbol
_atom_site_fract_x
_atom_site_fract_y
_atom_site_fract_z
_atom_site_U_iso_or_equiv
_atom_site_adp_type
_atom_site_occupancy
_atom_site_symmetry_multiplicity
_atom_site_calc_flag
_atom_site_refinement_flags
_atom_site_disorder_assembly
_atom_site_disorder_group
P1 P 0.18167(5) 0.43265(9) 0.06614(4) 0.0260(2) Uani 1 1 d . . .
P2 P 0.25010(5) 0.44935(10) -0.03250(4) 0.0274(2) Uani 1 1 d . . .
P3 P 0.33816(5) 0.47365(10) 0.06544(4) 0.0294(2) Uani 1 1 d . . .
N1 N 0.19258(15) 0.5143(3) 0.00969(11) 0.0259(7) Uani 1 1 d . . .
N2 N 0.33011(16) 0.4716(3) 0.00043(11) 0.0301(7) Uani 1 1 d . . .
N3 N 0.26636(16) 0.3824(3) 0.08161(11) 0.0281(7) Uani 1 1 d . . .
Se1 Se 0.10364(2) 0.28353(4) 0.063164(17) 0.03859(12) Uani 1 1 d . . .
Se2 Se 0.22563(3) 0.25552(4) -0.057663(18) 0.04443(13) Uani 1 1 d . . .
Se3 Se 0.43717(2) 0.40802(5) 0.095899(18) 0.04773(14) Uani 1 1 d . . .
O1 O 0.17045(13) 0.5511(2) 0.10732(9) 0.0300(6) Uani 1 1 d . . .
O2 O 0.25738(14) 0.5648(2) -0.07602(9) 0.0334(6) Uani 1 1 d . . .
O3 O 0.31639(13) 0.6216(3) 0.08379(10) 0.0320(6) Uani 1 1 d . . .
C1 C 0.12283(19) 0.5761(4) -0.01238(15) 0.0336(9) Uani 1 1 d . . .
H1A H 0.0921 0.5914 0.0160 0.040 Uiso 1 1 calc R . .
H1B H 0.1337 0.6642 -0.0268 0.040 Uiso 1 1 calc R . .
C2 C 0.0807(2) 0.4959(5) -0.05354(16) 0.0468(11) Uani 1 1 d . . .
H2A H 0.0350 0.5385 -0.0611 0.070 Uiso 1 1 calc R . .
H2B H 0.0735 0.4052 -0.0413 0.070 Uiso 1 1 calc R . .
H2C H 0.1069 0.4929 -0.0844 0.070 Uiso 1 1 calc R . .
C3 C 0.3970(2) 0.4676(4) -0.02912(16) 0.0406(10) Uani 1 1 d . . .
H3A H 0.4342 0.5187 -0.0100 0.049 Uiso 1 1 calc R . .
H3B H 0.3872 0.5129 -0.0621 0.049 Uiso 1 1 calc R . .
C4 C 0.4252(3) 0.3268(5) -0.03924(19) 0.0582(13) Uani 1 1 d . . .
H4A H 0.4656 0.3330 -0.0605 0.087 Uiso 1 1 calc R . .
H4B H 0.3880 0.2736 -0.0568 0.087 Uiso 1 1 calc R . .
H4C H 0.4398 0.2843 -0.0069 0.087 Uiso 1 1 calc R . .
C5 C 0.2808(2) 0.2351(4) 0.09422(18) 0.0461(11) Uani 1 1 d . . .
H5A H 0.2410 0.1808 0.0799 0.055 Uiso 1 1 calc R . .
H5B H 0.3237 0.2066 0.0778 0.055 Uiso 1 1 calc R . .
C6 C 0.2905(3) 0.2087(6) 0.1512(2) 0.0747(17) Uani 1 1 d . . .
H6A H 0.3069 0.1173 0.1569 0.112 Uiso 1 1 calc R . .
H6B H 0.2455 0.2211 0.1667 0.112 Uiso 1 1 calc R . .
H6C H 0.3253 0.2709 0.1664 0.112 Uiso 1 1 calc R . .
C11 C 0.10486(19) 0.5907(4) 0.12840(14) 0.0302(9) Uani 1 1 d . . .
C12 C 0.0752(2) 0.5121(4) 0.16631(14) 0.0360(10) Uani 1 1 d . . .
C121 C 0.1129(3) 0.3917(4) 0.19236(16) 0.0454(11) Uani 1 1 d . . .
H121 H 0.1527(18) 0.3656(13) 0.1716(9) 0.054 Uiso 1 1 calc R . .
C122 C 0.0650(3) 0.2678(5) 0.1979(2) 0.0729(17) Uani 1 1 d . . .
H12A H 0.0935 0.1928 0.2110 0.109 Uiso 1 1 calc R . .
H12B H 0.0425 0.2445 0.1647 0.109 Uiso 1 1 calc R . .
H12C H 0.0287 0.2881 0.2216 0.109 Uiso 1 1 calc R . .
C123 C 0.1440(3) 0.4352(6) 0.24568(19) 0.0799(18) Uani 1 1 d . . .
H12D H 0.1689 0.3601 0.2622 0.120 Uiso 1 1 calc R . .
H12E H 0.1057 0.4637 0.2664 0.120 Uiso 1 1 calc R . .
H12F H 0.1768 0.5091 0.2420 0.120 Uiso 1 1 calc R . .
C13 C 0.0106(2) 0.5555(5) 0.18418(18) 0.0523(12) Uani 1 1 d . . .
H13 H -0.0114 0.5037 0.2088 0.063 Uiso 1 1 calc R . .
C14 C -0.0216(3) 0.6732(6) 0.1665(2) 0.0623(15) Uani 1 1 d . . .
H14 H -0.0660 0.6982 0.1781 0.075 Uiso 1 1 calc R . .
C15 C 0.0110(3) 0.7534(5) 0.13218(19) 0.0545(13) Uani 1 1 d . . .
H15 H -0.0108 0.8344 0.1214 0.065 Uiso 1 1 calc R . .
C16 C 0.0770(2) 0.7162(4) 0.11266(15) 0.0378(10) Uani 1 1 d . . .
C161 C 0.1174(3) 0.8152(4) 0.08065(17) 0.0468(11) Uani 1 1 d . . .
H161 H 0.1552(17) 0.760(2) 0.0607(9) 0.056 Uiso 1 1 calc R . .
C162 C 0.0698(3) 0.8928(5) 0.0405(2) 0.0764(17) Uani 1 1 d . . .
H16A H 0.0994 0.9438 0.0184 0.115 Uiso 1 1 calc R . .
H16B H 0.0390 0.9536 0.0579 0.115 Uiso 1 1 calc R . .
H16C H 0.0410 0.8296 0.0200 0.115 Uiso 1 1 calc R . .
C163 C 0.1583(3) 0.9142(5) 0.1168(2) 0.0752(17) Uani 1 1 d . . .
H16D H 0.1824 0.9799 0.0966 0.113 Uiso 1 1 calc R . .
H16E H 0.1930 0.8654 0.1385 0.113 Uiso 1 1 calc R . .
H16F H 0.1253 0.9597 0.1379 0.113 Uiso 1 1 calc R . .
C21 C 0.2293(2) 0.5675(4) -0.12879(14) 0.0355(9) Uani 1 1 d . . .
C22 C 0.1832(2) 0.6748(4) -0.14198(15) 0.0385(10) Uani 1 1 d . . .
C221 C 0.1771(3) 0.8009(4) -0.10901(17) 0.0484(12) Uani 1 1 d . . .
H221 H 0.1926(9) 0.7799(12) -0.0767(17) 0.058 Uiso 1 1 calc R . .
C222 C 0.1015(3) 0.8567(6) -0.1072(2) 0.0792(18) Uani 1 1 d . . .
H22A H 0.1013 0.9299 -0.0827 0.119 Uiso 1 1 calc R . .
H22B H 0.0699 0.7861 -0.0968 0.119 Uiso 1 1 calc R . .
H22C H 0.0855 0.8896 -0.1409 0.119 Uiso 1 1 calc R . .
C223 C 0.2283(3) 0.9073(5) -0.12921(19) 0.0714(17) Uani 1 1 d . . .
H22D H 0.2271 0.9875 -0.1082 0.107 Uiso 1 1 calc R . .
H22E H 0.2137 0.9296 -0.1644 0.107 Uiso 1 1 calc R . .
H22F H 0.2762 0.8714 -0.1277 0.107 Uiso 1 1 calc R . .
C23 C 0.1510(2) 0.6737(5) -0.19224(16) 0.0481(12) Uani 1 1 d . . .
H23 H 0.1187 0.7422 -0.2023 0.058 Uiso 1 1 calc R . .
C24 C 0.1657(3) 0.5741(5) -0.22691(17) 0.0532(13) Uani 1 1 d . . .
H24 H 0.1404 0.5702 -0.2590 0.064 Uiso 1 1 calc R . .
C25 C 0.2179(3) 0.4804(5) -0.21425(16) 0.0512(12) Uani 1 1 d . . .
H25 H 0.2302 0.4178 -0.2392 0.061 Uiso 1 1 calc R . .
C26 C 0.2533(2) 0.4755(4) -0.16514(15) 0.0409(10) Uani 1 1 d . . .
C261 C 0.3207(2) 0.3913(5) -0.15697(18) 0.0484(12) Uani 1 1 d . . .
H261 H 0.3297(5) 0.3794(8) -0.1204(18) 0.058 Uiso 1 1 calc R . .
C262 C 0.3841(3) 0.4695(7) -0.1766(2) 0.0823(19) Uani 1 1 d . . .
H26A H 0.4276 0.4195 -0.1688 0.123 Uiso 1 1 calc R . .
H26B H 0.3874 0.5566 -0.1599 0.123 Uiso 1 1 calc R . .
H26C H 0.3772 0.4818 -0.2134 0.123 Uiso 1 1 calc R . .
C263 C 0.3167(3) 0.2496(5) -0.1816(2) 0.0794(18) Uani 1 1 d . . .
H26D H 0.3587 0.1986 -0.1704 0.119 Uiso 1 1 calc R . .
H26E H 0.3143 0.2580 -0.2186 0.119 Uiso 1 1 calc R . .
H26F H 0.2747 0.2035 -0.1710 0.119 Uiso 1 1 calc R . .
C31 C 0.3659(2) 0.7218(4) 0.10316(16) 0.0365(10) Uani 1 1 d . . .
C32 C 0.3870(2) 0.8199(4) 0.06857(17) 0.0427(11) Uani 1 1 d . . .
C321 C 0.3568(2) 0.8258(5) 0.01326(16) 0.0450(11) Uani 1 1 d . . .
H321 H 0.3434(8) 0.745(4) 0.0045(5) 0.054 Uiso 1 1 calc R . .
C322 C 0.2912(3) 0.9143(7) 0.0097(2) 0.090(2) Uani 1 1 d . . .
H32A H 0.2708 0.9143 -0.0252 0.136 Uiso 1 1 calc R . .
H32B H 0.3043 1.0053 0.0197 0.136 Uiso 1 1 calc R . .
H32C H 0.2567 0.8800 0.0325 0.136 Uiso 1 1 calc R . .
C323 C 0.4095(3) 0.8733(8) -0.0255(2) 0.109(3) Uani 1 1 d . . .
H32D H 0.3857 0.8775 -0.0594 0.163 Uiso 1 1 calc R . .
H32E H 0.4489 0.8106 -0.0257 0.163 Uiso 1 1 calc R . .
H32F H 0.4273 0.9617 -0.0157 0.163 Uiso 1 1 calc R . .
C33 C 0.4330(3) 0.9200(5) 0.0884(2) 0.0663(15) Uani 1 1 d . . .
H33 H 0.4488 0.9873 0.0666 0.080 Uiso 1 1 calc R . .
C34 C 0.4556(3) 0.9211(6) 0.1399(2) 0.0785(18) Uani 1 1 d . . .
H34 H 0.4868 0.9885 0.1525 0.094 Uiso 1 1 calc R . .
C35 C 0.4325(3) 0.8240(6) 0.1727(2) 0.0701(16) Uani 1 1 d . . .
H35 H 0.4487 0.8266 0.2075 0.084 Uiso 1 1 calc R . .
C36 C 0.3861(2) 0.7221(5) 0.15589(17) 0.0462(11) Uani 1 1 d . . .
C361 C 0.3564(3) 0.6238(5) 0.19391(17) 0.0555(13) Uani 1 1 d . . .
H361 H 0.3338(12) 0.551(4) 0.1744(10) 0.067 Uiso 1 1 calc R . .
C362 C 0.4147(3) 0.5621(7) 0.2311(2) 0.096(2) Uani 1 1 d . . .
H36A H 0.3937 0.4942 0.2522 0.144 Uiso 1 1 calc R . .
H36B H 0.4357 0.6321 0.2530 0.144 Uiso 1 1 calc R . .
H36C H 0.4512 0.5213 0.2116 0.144 Uiso 1 1 calc R . .
C363 C 0.2990(3) 0.6937(7) 0.2240(2) 0.092(2) Uani 1 1 d . . .
H36D H 0.2815 0.6317 0.2489 0.139 Uiso 1 1 calc R . .
H36E H 0.2600 0.7215 0.2004 0.139 Uiso 1 1 calc R . .
H36F H 0.3193 0.7719 0.2415 0.139 Uiso 1 1 calc R . .

loop_
_atom_site_aniso_label
_atom_site_aniso_U_11
_atom_site_aniso_U_22
_atom_site_aniso_U_33
_atom_site_aniso_U_23
_atom_site_aniso_U_13
_atom_site_aniso_U_12
P1 0.0289(5) 0.0233(5) 0.0260(5) -0.0004(4) 0.0035(4) -0.0027(4)
P2 0.0318(5) 0.0257(5) 0.0251(5) -0.0028(4) 0.0046(4) -0.0004(4)
P3 0.0278(5) 0.0307(5) 0.0298(5) 0.0003(4) 0.0019(4) 0.0004(4)
N1 0.0281(16) 0.0255(16) 0.0241(16) -0.0015(13) 0.0015(13) -0.0009(13)
N2 0.0299(17) 0.0352(18) 0.0259(16) -0.0030(14) 0.0061(13) 0.0014(15)
N3 0.0323(17) 0.0226(16) 0.0296(17) 0.0017(14) 0.0027(14) -0.0009(14)
Se1 0.0399(2) 0.0334(2) 0.0430(3) -0.00222(19) 0.00652(19) -0.01238(19)
Se2 0.0574(3) 0.0290(2) 0.0478(3) -0.01182(19) 0.0109(2) -0.0068(2)
Se3 0.0322(2) 0.0607(3) 0.0495(3) 0.0035(2) -0.00373(19) 0.0076(2)
O1 0.0322(14) 0.0273(14) 0.0311(14) -0.0051(12) 0.0082(11) -0.0031(12)
O2 0.0469(16) 0.0290(14) 0.0242(14) -0.0002(11) 0.0013(12) -0.0037(12)
O3 0.0322(14) 0.0290(14) 0.0349(15) -0.0046(12) 0.0017(12) -0.0059(12)
C1 0.030(2) 0.039(2) 0.032(2) 0.0022(18) 0.0030(17) 0.0066(18)
C2 0.039(2) 0.058(3) 0.042(3) 0.004(2) -0.005(2) 0.000(2)
C3 0.032(2) 0.052(3) 0.039(2) -0.003(2) 0.0103(19) -0.001(2)
C4 0.050(3) 0.066(3) 0.060(3) -0.011(3) 0.014(2) 0.016(3)
C5 0.043(3) 0.032(2) 0.063(3) 0.011(2) 0.001(2) 0.004(2)
C6 0.085(4) 0.070(4) 0.070(4) 0.044(3) 0.008(3) 0.014(3)
C11 0.032(2) 0.033(2) 0.026(2) -0.0071(17) 0.0045(16) -0.0009(18)
C12 0.040(2) 0.042(2) 0.026(2) -0.0080(19) 0.0047(18) -0.008(2)
C121 0.061(3) 0.046(3) 0.030(2) 0.008(2) 0.006(2) -0.004(2)
C122 0.105(5) 0.062(3) 0.052(3) 0.016(3) 0.008(3) -0.023(3)
C123 0.105(5) 0.082(4) 0.050(3) 0.010(3) -0.021(3) -0.015(4)
C13 0.048(3) 0.066(3) 0.045(3) -0.004(2) 0.018(2) -0.004(3)
C14 0.047(3) 0.079(4) 0.064(3) -0.020(3) 0.023(3) 0.008(3)
C15 0.054(3) 0.051(3) 0.058(3) -0.016(3) 0.004(2) 0.015(2)
C16 0.050(3) 0.032(2) 0.031(2) -0.0073(18) 0.0036(19) 0.006(2)
C161 0.074(3) 0.029(2) 0.038(2) -0.001(2) 0.003(2) 0.000(2)
C162 0.129(5) 0.049(3) 0.051(3) 0.011(3) 0.000(3) 0.022(3)
C163 0.121(5) 0.045(3) 0.060(3) -0.005(3) 0.007(3) -0.024(3)
C21 0.042(2) 0.041(2) 0.024(2) -0.0021(18) 0.0024(17) -0.005(2)
C22 0.047(3) 0.041(2) 0.028(2) 0.0052(19) 0.0024(19) -0.006(2)
C221 0.075(3) 0.039(3) 0.030(2) 0.005(2) -0.005(2) 0.004(2)
C222 0.100(5) 0.080(4) 0.057(3) 0.009(3) 0.004(3) 0.044(4)
C223 0.125(5) 0.042(3) 0.047(3) 0.005(2) -0.001(3) -0.013(3)
C23 0.053(3) 0.057(3) 0.034(3) 0.009(2) -0.003(2) -0.004(2)
C24 0.061(3) 0.072(4) 0.026(2) -0.003(2) -0.004(2) -0.015(3)
C25 0.065(3) 0.057(3) 0.032(2) -0.010(2) 0.009(2) -0.013(3)
C26 0.047(3) 0.047(3) 0.029(2) -0.004(2) 0.0083(19) -0.008(2)
C261 0.057(3) 0.054(3) 0.036(2) -0.011(2) 0.011(2) 0.005(2)
C262 0.059(3) 0.120(5) 0.070(4) 0.013(4) 0.022(3) 0.001(4)
C263 0.110(5) 0.068(4) 0.060(4) -0.027(3) 0.002(3) 0.026(3)
C31 0.034(2) 0.033(2) 0.043(2) -0.0071(19) 0.0030(19) -0.0072(18)
C32 0.041(2) 0.037(2) 0.051(3) 0.002(2) 0.004(2) -0.007(2)
C321 0.063(3) 0.030(2) 0.043(3) 0.003(2) 0.006(2) -0.005(2)
C322 0.074(4) 0.123(6) 0.073(4) -0.011(4) -0.010(3) 0.019(4)
C323 0.083(5) 0.169(8) 0.077(4) 0.049(5) 0.025(4) 0.015(5)
C33 0.072(4) 0.047(3) 0.081(4) 0.007(3) 0.009(3) -0.022(3)
C34 0.076(4) 0.069(4) 0.088(5) -0.009(3) -0.012(3) -0.042(3)
C35 0.080(4) 0.073(4) 0.055(3) -0.014(3) -0.016(3) -0.025(3)
C36 0.051(3) 0.050(3) 0.037(3) -0.010(2) 0.000(2) -0.007(2)
C361 0.069(3) 0.064(3) 0.033(3) -0.002(2) 0.003(2) -0.011(3)
C362 0.091(5) 0.128(6) 0.068(4) 0.038(4) -0.010(3) 0.001(4)
C363 0.087(5) 0.121(6) 0.072(4) -0.004(4) 0.028(4) 0.000(4)

loop_
_atom_type_symbol
_atom_type_description
_atom_type_scat_dispersion_real
_atom_type_scat_dispersion_imag
_atom_type_scat_source
C C 0.0033 0.0016 'International Tables Vol C Tables 4.2.6.8 and 6.1.1.4'
H H 0.0000 0.0000 'International Tables Vol C Tables 4.2.6.8 and 6.1.1.4'
O O 0.0106 0.0060 'International Tables Vol C Tables 4.2.6.8 and 6.1.1.4'
N N 0.0061 0.0033 'International Tables Vol C Tables 4.2.6.8 and 6.1.1.4'
P P 0.1023 0.0942 'International Tables Vol C Tables 4.2.6.8 and 6.1.1.4'
Se Se -0.0929 2.2259 'International Tables Vol C Tables 4.2.6.8 and 6.1.1.4'

loop_
_geom_angle_atom_site_label_1
_geom_angle_atom_site_label_2
_geom_angle_atom_site_label_3
_geom_angle
_geom_angle_site_symmetry_1
_geom_angle_site_symmetry_3
_geom_angle_publ_flag
O1 P1 N3 102.42(15) . . ?
O1 P1 N1 104.77(18) . . ?
N3 P1 N1 100.68(15) . . ?
O1 P1 Se1 115.00(10) . . ?
N3 P1 Se1 116.70(11) . . ?
N1 P1 Se1 115.31(12) . . ?
O2 P2 N2 98.72(16) . . ?
O2 P2 N1 105.40(17) . . ?
N2 P2 N1 101.57(17) . . ?
O2 P2 Se2 117.40(14) . . ?
N2 P2 Se2 116.88(12) . . ?
N1 P2 Se2 114.51(11) . . ?
O3 P3 N2 107.47(16) . . ?
O3 P3 N3 101.16(14) . . ?
N2 P3 N3 102.55(16) . . ?
O3 P3 Se3 114.24(11) . . ?
N2 P3 Se3 113.68(12) . . ?
N3 P3 Se3 116.33(12) . . ?
C1 N1 P1 111.8(2) . . ?
C1 N1 P2 118.0(2) . . ?
P1 N1 P2 119.27(19) . . ?
C3 N2 P3 118.9(3) . . ?
C3 N2 P2 118.4(3) . . ?
P3 N2 P2 122.00(18) . . ?
C5 N3 P1 119.2(3) . . ?
C5 N3 P3 115.6(3) . . ?
P1 N3 P3 122.21(18) . . ?
C11 O1 P1 127.1(2) . . ?
C21 O2 P2 129.6(2) . . ?
C31 O3 P3 124.6(2) . . ?
C2 C1 N1 117.0(3) . . ?
N2 C3 C4 114.8(3) . . ?
C6 C5 N3 112.9(4) . . ?
C16 C11 C12 122.9(4) . . ?
C16 C11 O1 116.5(3) . . ?
C12 C11 O1 120.4(3) . . ?
C13 C12 C11 117.1(4) . . ?
C13 C12 C121 119.0(4) . . ?
C11 C12 C121 123.7(4) . . ?
C12 C121 C123 108.8(4) . . ?
C12 C121 C122 114.1(4) . . ?
C123 C121 C122 109.4(4) . . ?
C14 C13 C12 121.6(4) . . ?
C15 C14 C13 120.3(4) . . ?
C14 C15 C16 121.2(5) . . ?
C11 C16 C15 116.5(4) . . ?
C11 C16 C161 122.9(4) . . ?
C15 C16 C161 120.3(4) . . ?
C16 C161 C163 109.0(4) . . ?
C16 C161 C162 114.0(4) . . ?
C163 C161 C162 110.2(4) . . ?
C22 C21 C26 123.0(4) . . ?
C22 C21 O2 115.7(3) . . ?
C26 C21 O2 121.0(4) . . ?
C21 C22 C23 116.5(4) . . ?
C21 C22 C221 123.5(4) . . ?
C23 C22 C221 119.1(4) . . ?
C222 C221 C22 114.7(4) . . ?
C222 C221 C223 111.3(4) . . ?
C22 C221 C223 107.4(4) . . ?
C24 C23 C22 121.4(5) . . ?
C25 C24 C23 119.8(4) . . ?
C24 C25 C26 122.1(4) . . ?
C25 C26 C21 115.9(4) . . ?
C25 C26 C261 119.3(4) . . ?
C21 C26 C261 124.0(4) . . ?
C26 C261 C262 109.4(4) . . ?
C26 C261 C263 115.0(4) . . ?
C262 C261 C263 110.0(4) . . ?
C36 C31 C32 123.9(4) . . ?
C36 C31 O3 118.6(4) . . ?
C32 C31 O3 117.4(4) . . ?
C33 C32 C31 116.7(4) . . ?
C33 C32 C321 120.8(4) . . ?
C31 C32 C321 122.2(4) . . ?
C322 C321 C32 109.7(4) . . ?
C322 C321 C323 109.8(5) . . ?
C32 C321 C323 114.7(4) . . ?
C34 C33 C32 120.8(5) . . ?
C35 C34 C33 120.6(5) . . ?
C34 C35 C36 121.9(5) . . ?
C35 C36 C31 116.0(4) . . ?
C35 C36 C361 120.7(4) . . ?
C31 C36 C361 123.2(4) . . ?
C36 C361 C363 109.8(5) . . ?
C36 C361 C362 112.9(4) . . ?
C363 C361 C362 110.6(5) . . ?

loop_
_geom_bond_atom_site_label_1
_geom_bond_atom_site_label_2
_geom_bond_distance
_geom_bond_site_symmetry_2
_geom_bond_publ_flag
P1 O1 1.602(3) . ?
P1 N3 1.681(3) . ?
P1 N1 1.689(4) . ?
P1 Se1 2.0660(10) . ?
P2 O2 1.611(3) . ?
P2 N2 1.687(3) . ?
P2 N1 1.700(3) . ?
P2 Se2 2.0593(12) . ?
P3 O3 1.593(3) . ?
P3 N2 1.678(5) . ?
P3 N3 1.686(3) . ?
P3 Se3 2.0673(12) . ?
N1 C1 1.517(4) . ?
N2 C3 1.501(5) . ?
N3 C5 1.508(5) . ?
O1 C11 1.423(4) . ?
O2 C21 1.432(5) . ?
O3 C31 1.421(4) . ?
C1 C2 1.508(6) . ?
C3 C4 1.512(6) . ?
C5 C6 1.495(7) . ?
C11 C16 1.393(5) . ?
C11 C12 1.390(5) . ?
C12 C13 1.383(6) . ?
C12 C121 1.516(6) . ?
C121 C123 1.524(7) . ?
C121 C122 1.525(6) . ?
C13 C14 1.371(7) . ?
C14 C15 1.360(7) . ?
C15 C16 1.407(6) . ?
C16 C161 1.509(6) . ?
C161 C163 1.523(6) . ?
C161 C162 1.530(7) . ?
C21 C22 1.391(6) . ?
C21 C26 1.398(6) . ?
C22 C23 1.399(6) . ?
C22 C221 1.515(6) . ?
C221 C222 1.516(7) . ?
C221 C223 1.531(6) . ?
C23 C24 1.368(6) . ?
C24 C25 1.367(6) . ?
C25 C26 1.396(6) . ?
C26 C261 1.512(6) . ?
C261 C262 1.522(7) . ?
C261 C263 1.534(6) . ?
C31 C36 1.393(6) . ?
C31 C32 1.390(6) . ?
C32 C33 1.385(6) . ?
C32 C321 1.506(7) . ?
C321 C322 1.500(7) . ?
C321 C323 1.519(7) . ?
C33 C34 1.371(8) . ?
C34 C35 1.365(8) . ?
C35 C36 1.379(6) . ?
C36 C361 1.508(6) . ?
C361 C363 1.524(7) . ?
C361 C362 1.534(7) . ?
